data_2228267
loop_
_publ_author_name
'Zhu, Hong-lin'

_publ_section_title
;
 (\m-Butane-1,2,3,4-tetracarboxylato)bis[triaqua(1,10-phenanthroline)nickel(II)]
 hexahydrate
;
_journal_coeditor_code CV2791
_journal_issue 12
_journal_name_full 'Acta Crystallographica Section E'
_journal_page_first m1537
_journal_paper_doi 10.1107/S1600536810045137
_journal_volume 66
_journal_year 2010
_chemical_formula_iupac '[Ni2 (C8 H6 O8) (C12 H8 N2)2 (H2 O)6], 6H2 O'
_chemical_formula_moiety 'C32 H34 N2 Ni2 O14, 6(H2 O)'
_chemical_formula_sum 'C32 H46 N4 Ni2 O20'
_chemical_formula_weight 924.15
_chemical_name_systematic
;
(\m-Butane-1,2,3,4-tetracarboxylato)bis[triaqua(1,10-phenanthroline)nickel(II)]
hexahydrate
;
_space_group_IT_number 2
_symmetry_cell_setting triclinic
_symmetry_space_group_name_Hall '-P 1'
_symmetry_space_group_name_H-M 'P -1'
_atom_sites_solution_hydrogens geom
_atom_sites_solution_primary direct
_atom_sites_solution_secondary difmap
_audit_creation_method SHELXL-97
_cell_angle_alpha 91.90(3)
_cell_angle_beta 97.14(3)
_cell_angle_gamma 111.54(3)
_cell_formula_units_Z 1
_cell_length_a 9.0382(18)
_cell_length_b 9.5342(19)
_cell_length_c 12.253(3)
_cell_measurement_reflns_used 6619
_cell_measurement_temperature 293(2)
_cell_measurement_theta_max 27.43
_cell_measurement_theta_min 3.06
_cell_volume 971.0(4)
_computing_cell_refinement 'RAPID-AUTO (Rigaku, 1998)'
_computing_data_collection 'RAPID-AUTO (Rigaku, 1998)'
_computing_data_reduction 'CrystalStructure (Rigaku/MSC, 2004)'
_computing_molecular_graphics 'SHELXTL (Sheldrick, 2008)'
_computing_publication_material 'SHELXL97 (Sheldrick, 2008)'
_computing_structure_refinement 'SHELXL97 (Sheldrick, 2008)'
_computing_structure_solution 'SHELXS97 (Sheldrick, 2008)'
_diffrn_ambient_temperature 293(2)
_diffrn_detector_area_resol_mean 0
_diffrn_measured_fraction_theta_full 0.945
_diffrn_measured_fraction_theta_max 0.945
_diffrn_measurement_device_type 'Rigaku R-AXIS RAPID'
_diffrn_measurement_method \w
_diffrn_radiation_monochromator graphite
_diffrn_radiation_source 'fine-focus sealed tube'
_diffrn_radiation_type MoK\a
_diffrn_radiation_wavelength 0.71073
_diffrn_reflns_av_R_equivalents 0.0222
_diffrn_reflns_av_sigmaI/netI 0.0330
_diffrn_reflns_limit_h_max 11
_diffrn_reflns_limit_h_min -11
_diffrn_reflns_limit_k_max 10
_diffrn_reflns_limit_k_min -12
_diffrn_reflns_limit_l_max 15
_diffrn_reflns_limit_l_min -15
_diffrn_reflns_number 7940
_diffrn_reflns_theta_full 27.43
_diffrn_reflns_theta_max 27.43
_diffrn_reflns_theta_min 3.06
_diffrn_standards_decay_% 0
_diffrn_standards_interval_time 0
_diffrn_standards_number 0
_exptl_absorpt_coefficient_mu 1.057
_exptl_absorpt_correction_T_max 0.713
_exptl_absorpt_correction_T_min 0.641
_exptl_absorpt_correction_type multi-scan
_exptl_absorpt_process_details '(ABSCOR; Higashi, 1995)'
_exptl_crystal_colour green
_exptl_crystal_density_diffrn 1.580
_exptl_crystal_density_method 'not measured'
_exptl_crystal_description block
_exptl_crystal_F_000 482
_exptl_crystal_size_max 0.43
_exptl_crystal_size_mid 0.39
_exptl_crystal_size_min 0.32
_refine_diff_density_max 0.743
_refine_diff_density_min -0.481
_refine_ls_extinction_method none
_refine_ls_goodness_of_fit_ref 1.165
_refine_ls_hydrogen_treatment constr
_refine_ls_matrix_type full
_refine_ls_number_parameters 262
_refine_ls_number_reflns 4195
_refine_ls_number_restraints 0
_refine_ls_restrained_S_all 1.165
_refine_ls_R_factor_all 0.0477
_refine_ls_R_factor_gt 0.0343
_refine_ls_shift/su_max 0.001
_refine_ls_shift/su_mean 0.000
_refine_ls_structure_factor_coef Fsqd
_refine_ls_weighting_details 'calc w=1/[\s^2^(Fo^2^)+(0.0364P)^2^+1.1101P] where P=(Fo^2^+2Fc^2^)/3'
_refine_ls_weighting_scheme calc
_refine_ls_wR_factor_gt 0.0903
_refine_ls_wR_factor_ref 0.1082
_reflns_number_gt 3499
_reflns_number_total 4195
_reflns_threshold_expression I>2sigma(I)
_cod_data_source_file cv2791.cif
_cod_data_source_block I
_cod_original_cell_volume 971.0(3)
_cod_database_code 2228267
_cod_database_fobs_code 2228267

loop_
_symmetry_equiv_pos_as_xyz
'x, y, z'
'-x, -y, -z'

loop_
_atom_site_type_symbol
_atom_site_label
_atom_site_fract_x
_atom_site_fract_y
_atom_site_fract_z
_atom_site_U_iso_or_equiv
_atom_site_adp_type
_atom_site_calc_flag
_atom_site_refinement_flags
_atom_site_occupancy
_atom_site_disorder_assembly
_atom_site_disorder_group
Ni Ni 0.68724(4) 0.80076(4) 0.76505(3) 0.02477(12) Uani d . 1 . .
N N1 0.6678(3) 0.9786(3) 0.67867(18) 0.0276(5) Uani d . 1 . .
N N2 0.7744(3) 0.7621(3) 0.62136(19) 0.0277(5) Uani d . 1 . .
O O5 0.5825(3) 0.8507(3) 0.89489(17) 0.0423(5) Uani d . 1 . .
H H5B 0.4869 0.8552 0.8872 0.051 Uiso d . 1 . .
H H5C 0.6378 0.8539 0.9561 0.051 Uiso d . 1 . .
O O6 0.4684(2) 0.6335(2) 0.69310(17) 0.0341(5) Uani d . 1 . .
H H6B 0.4833 0.5630 0.7195 0.041 Uiso d . 1 . .
H H6C 0.3783 0.6165 0.7092 0.041 Uiso d . 1 . .
O O7 0.9146(2) 0.9445(2) 0.84282(16) 0.0293(4) Uani d . 1 . .
H H7B 0.9588 0.9008 0.8865 0.035 Uiso d . 1 . .
H H7C 0.9255 1.0310 0.8718 0.035 Uiso d . 1 . .
O O1 0.7521(2) 0.6486(2) 0.84846(17) 0.0362(5) Uani d . 1 . .
O O2 0.5423(2) 0.4320(2) 0.8157(2) 0.0425(5) Uani d . 1 . .
C C1 0.6809(3) 0.5127(3) 0.8629(2) 0.0271(6) Uani d . 1 . .
C C2 0.7714(3) 0.4396(3) 0.9396(2) 0.0290(6) Uani d . 1 . .
H H2A 0.7638 0.3446 0.9035 0.035 Uiso calc R 1 . .
H H2B 0.7215 0.4176 1.0059 0.035 Uiso calc R 1 . .
C C3 0.9509(3) 0.5431(3) 0.9717(2) 0.0295(6) Uani d . 1 . .
H H3A 0.9948 0.5802 0.9044 0.035 Uiso calc R 1 . .
C C4 0.9715(3) 0.6820(3) 1.0517(2) 0.0309(6) Uani d . 1 . .
O O3 0.9006(3) 0.6585(2) 1.13534(18) 0.0407(5) Uani d . 1 . .
O O4 1.0589(3) 0.8098(2) 1.02824(17) 0.0347(5) Uani d . 1 . .
C C5 0.6195(4) 1.0876(4) 0.7097(3) 0.0359(7) Uani d . 1 . .
H H5A 0.5862 1.0870 0.7786 0.043 Uiso calc R 1 . .
C C6 0.6166(4) 1.2032(4) 0.6433(3) 0.0434(8) Uani d . 1 . .
H H6A 0.5815 1.2773 0.6678 0.052 Uiso calc R 1 . .
C C7 0.6657(4) 1.2063(4) 0.5420(3) 0.0415(8) Uani d . 1 . .
H H7A 0.6635 1.2821 0.4967 0.050 Uiso calc R 1 . .
C C8 0.7197(4) 1.0935(4) 0.5066(2) 0.0347(6) Uani d . 1 . .
C C9 0.7752(4) 1.0884(4) 0.4024(3) 0.0431(8) Uani d . 1 . .
H H9A 0.7787 1.1638 0.3554 0.052 Uiso calc R 1 . .
C C10 0.8223(4) 0.9765(4) 0.3714(2) 0.0427(8) Uani d . 1 . .
H H10A 0.8570 0.9755 0.3032 0.051 Uiso calc R 1 . .
C C11 0.8201(4) 0.8591(4) 0.4419(2) 0.0346(7) Uani d . 1 . .
C C12 0.8641(4) 0.7363(4) 0.4137(3) 0.0432(8) Uani d . 1 . .
H H12A 0.8931 0.7258 0.3446 0.052 Uiso calc R 1 . .
C C13 0.8637(4) 0.6342(4) 0.4880(3) 0.0460(8) Uani d . 1 . .
H H13A 0.8919 0.5528 0.4698 0.055 Uiso calc R 1 . .
C C14 0.8207(4) 0.6510(3) 0.5925(3) 0.0361(7) Uani d . 1 . .
H H14A 0.8248 0.5817 0.6433 0.043 Uiso calc R 1 . .
C C15 0.7721(3) 0.8636(3) 0.5468(2) 0.0278(6) Uani d . 1 . .
C C16 0.7193(3) 0.9821(3) 0.5787(2) 0.0265(6) Uani d . 1 . .
O O8 0.1691(3) 0.5950(3) 0.74263(19) 0.0460(6) Uani d . 1 . .
H H8A 0.1488 0.5207 0.7791 0.055 Uiso d . 1 . .
H H8B 0.2014 0.6772 0.7847 0.055 Uiso d . 1 . .
O O9 0.6790(3) 0.8105(2) 0.10898(17) 0.0368(5) Uani d . 1 . .
H H9B 0.6128 0.7421 0.1314 0.044 Uiso d . 1 . .
H H9C 0.7676 0.7992 0.1111 0.044 Uiso d . 1 . .
O O10 0.7218(3) 0.1261(3) 0.11685(18) 0.0414(5) Uani d . 1 . .
H H10B 0.7796 0.1543 0.0685 0.050 Uiso d . 1 . .
H H10C 0.6930 0.0308 0.1270 0.050 Uiso d . 1 . .

loop_
_atom_site_aniso_label
_atom_site_aniso_U_11
_atom_site_aniso_U_22
_atom_site_aniso_U_33
_atom_site_aniso_U_12
_atom_site_aniso_U_13
_atom_site_aniso_U_23
Ni 0.02751(19) 0.0260(2) 0.02009(18) 0.00896(15) 0.00360(12) 0.00473(13)
N1 0.0332(12) 0.0274(12) 0.0232(11) 0.0130(10) 0.0028(9) 0.0010(9)
N2 0.0303(12) 0.0245(12) 0.0271(11) 0.0088(10) 0.0050(9) 0.0010(9)
O5 0.0404(12) 0.0683(16) 0.0246(10) 0.0258(12) 0.0092(9) 0.0079(10)
O6 0.0273(10) 0.0366(12) 0.0340(11) 0.0079(9) 0.0003(8) 0.0058(9)
O7 0.0298(10) 0.0219(9) 0.0316(10) 0.0056(8) 0.0010(8) -0.0010(8)
O1 0.0333(11) 0.0268(11) 0.0411(12) 0.0053(9) -0.0048(9) 0.0126(9)
O2 0.0284(11) 0.0325(12) 0.0570(14) 0.0039(10) -0.0069(10) 0.0115(10)
C1 0.0299(14) 0.0277(14) 0.0254(13) 0.0121(12) 0.0061(10) 0.0038(11)
C2 0.0279(14) 0.0259(14) 0.0317(14) 0.0088(12) 0.0014(11) 0.0065(11)
C3 0.0286(14) 0.0297(15) 0.0299(14) 0.0101(12) 0.0051(11) 0.0063(11)
C4 0.0323(14) 0.0278(15) 0.0372(15) 0.0141(13) 0.0122(12) 0.0042(12)
O3 0.0549(14) 0.0318(11) 0.0429(12) 0.0187(11) 0.0256(10) 0.0068(9)
O4 0.0410(12) 0.0183(10) 0.0408(12) 0.0043(9) 0.0133(9) -0.0007(8)
C5 0.0408(17) 0.0344(16) 0.0326(15) 0.0155(14) 0.0025(12) -0.0020(12)
C6 0.052(2) 0.0318(17) 0.0468(19) 0.0198(16) -0.0031(15) -0.0022(14)
C7 0.0484(19) 0.0286(16) 0.0433(18) 0.0126(15) -0.0047(14) 0.0088(13)
C8 0.0374(16) 0.0332(16) 0.0275(14) 0.0081(13) -0.0024(12) 0.0074(12)
C9 0.0454(18) 0.048(2) 0.0273(15) 0.0073(16) 0.0024(13) 0.0158(14)
C10 0.0431(18) 0.056(2) 0.0204(14) 0.0082(16) 0.0061(12) 0.0070(13)
C11 0.0298(14) 0.0429(17) 0.0242(14) 0.0065(13) 0.0027(11) -0.0031(12)
C12 0.0417(17) 0.052(2) 0.0313(16) 0.0119(16) 0.0088(13) -0.0114(15)
C13 0.0459(19) 0.047(2) 0.048(2) 0.0214(17) 0.0077(15) -0.0147(16)
C14 0.0389(16) 0.0293(15) 0.0414(17) 0.0140(13) 0.0071(13) 0.0003(13)
C15 0.0273(13) 0.0307(15) 0.0211(12) 0.0067(12) 0.0023(10) -0.0006(10)
C16 0.0271(13) 0.0255(14) 0.0222(13) 0.0051(11) 0.0008(10) 0.0021(10)
O8 0.0597(15) 0.0415(13) 0.0427(13) 0.0203(12) 0.0224(11) 0.0110(10)
O9 0.0392(12) 0.0368(12) 0.0362(11) 0.0151(10) 0.0084(9) 0.0080(9)
O10 0.0485(13) 0.0418(13) 0.0422(12) 0.0214(11) 0.0208(10) 0.0104(10)

loop_
_atom_type_symbol
_atom_type_description
_atom_type_scat_dispersion_real
_atom_type_scat_dispersion_imag
_atom_type_scat_source
C C 0.0033 0.0016 'International Tables Vol C Tables 4.2.6.8 and 6.1.1.4'
H H 0.0000 0.0000 'International Tables Vol C Tables 4.2.6.8 and 6.1.1.4'
N N 0.0061 0.0033 'International Tables Vol C Tables 4.2.6.8 and 6.1.1.4'
O O 0.0106 0.0060 'International Tables Vol C Tables 4.2.6.8 and 6.1.1.4'
Ni Ni 0.3393 1.1124 'International Tables Vol C Tables 4.2.6.8 and 6.1.1.4'

loop_
_geom_angle_atom_site_label_1
_geom_angle_atom_site_label_2
_geom_angle_atom_site_label_3
_geom_angle_site_symmetry_1
_geom_angle_site_symmetry_3
_geom_angle
_geom_angle_publ_flag
O1 Ni O5 . . 92.22(10) ?
O1 Ni N1 . . 168.90(9) ?
O5 Ni N1 . . 93.36(9) ?
O1 Ni O7 . . 81.02(8) ?
O5 Ni O7 . . 90.53(9) ?
N1 Ni O7 . . 89.35(9) ?
O1 Ni N2 . . 94.72(10) ?
O5 Ni N2 . . 172.60(9) ?
N1 Ni N2 . . 80.24(9) ?
O7 Ni N2 . . 93.08(9) ?
O1 Ni O6 . . 91.78(9) ?
O5 Ni O6 . . 91.48(9) ?
N1 Ni O6 . . 97.65(9) ?
O7 Ni O6 . . 172.59(8) ?
N2 Ni O6 . . 85.75(9) ?
C5 N1 C16 . . 118.2(3) ?
C5 N1 Ni . . 129.1(2) ?
C16 N1 Ni . . 112.61(18) ?
C14 N2 C15 . . 117.9(3) ?
C14 N2 Ni . . 129.5(2) ?
C15 N2 Ni . . 112.43(18) ?
Ni O5 H5B . . 123.9 ?
Ni O5 H5C . . 111.3 ?
H5B O5 H5C . . 124.2 ?
Ni O6 H6B . . 96.9 ?
Ni O6 H6C . . 128.3 ?
H6B O6 H6C . . 98.2 ?
Ni O7 H7B . . 112.7 ?
Ni O7 H7C . . 118.6 ?
H7B O7 H7C . . 110.8 ?
C1 O1 Ni . . 133.77(19) ?
O1 C1 O2 . . 124.4(3) ?
O1 C1 C2 . . 117.3(2) ?
O2 C1 C2 . . 118.3(3) ?
C1 C2 C3 . . 111.9(2) ?
C1 C2 H2A . . 109.2 ?
C3 C2 H2A . . 109.2 ?
C1 C2 H2B . . 109.2 ?
C3 C2 H2B . . 109.2 ?
H2A C2 H2B . . 107.9 ?
C3 C3 C2 2_767 . 111.6(3) ?
C3 C3 C4 2_767 . 108.1(3) ?
C2 C3 C4 . . 111.4(2) ?
C3 C3 H3A 2_767 . 108.5 ?
C2 C3 H3A . . 108.5 ?
C4 C3 H3A . . 108.5 ?
O4 C4 O3 . . 124.4(3) ?
O4 C4 C3 . . 117.3(2) ?
O3 C4 C3 . . 118.3(3) ?
N1 C5 C6 . . 122.8(3) ?
N1 C5 H5A . . 118.6 ?
C6 C5 H5A . . 118.6 ?
C7 C6 C5 . . 119.4(3) ?
C7 C6 H6A . . 120.3 ?
C5 C6 H6A . . 120.3 ?
C6 C7 C8 . . 119.4(3) ?
C6 C7 H7A . . 120.3 ?
C8 C7 H7A . . 120.3 ?
C16 C8 C7 . . 117.4(3) ?
C16 C8 C9 . . 119.2(3) ?
C7 C8 C9 . . 123.4(3) ?
C10 C9 C8 . . 121.2(3) ?
C10 C9 H9A . . 119.4 ?
C8 C9 H9A . . 119.4 ?
C9 C10 C11 . . 121.1(3) ?
C9 C10 H10A . . 119.4 ?
C11 C10 H10A . . 119.4 ?
C15 C11 C12 . . 116.6(3) ?
C15 C11 C10 . . 119.3(3) ?
C12 C11 C10 . . 124.2(3) ?
C13 C12 C11 . . 119.6(3) ?
C13 C12 H12A . . 120.2 ?
C11 C12 H12A . . 120.2 ?
C12 C13 C14 . . 120.0(3) ?
C12 C13 H13A . . 120.0 ?
C14 C13 H13A . . 120.0 ?
N2 C14 C13 . . 122.4(3) ?
N2 C14 H14A . . 118.8 ?
C13 C14 H14A . . 118.8 ?
N2 C15 C11 . . 123.4(3) ?
N2 C15 C16 . . 117.2(2) ?
C11 C15 C16 . . 119.3(3) ?
N1 C16 C8 . . 122.7(3) ?
N1 C16 C15 . . 117.4(2) ?
C8 C16 C15 . . 119.9(3) ?
H8A O8 H8B . . 111.0 ?
H9B O9 H9C . . 112.7 ?
H10B O10 H10C . . 114.8 ?

loop_
_geom_bond_atom_site_label_1
_geom_bond_atom_site_label_2
_geom_bond_site_symmetry_2
_geom_bond_distance
_geom_bond_publ_flag
Ni O1 . 2.017(2) ?
Ni O5 . 2.076(2) ?
Ni N1 . 2.078(2) ?
Ni O7 . 2.090(2) ?
Ni N2 . 2.091(2) ?
Ni O6 . 2.095(2) ?
N1 C5 . 1.328(4) ?
N1 C16 . 1.361(3) ?
N2 C14 . 1.326(4) ?
N2 C15 . 1.356(4) ?
O5 H5B . 0.8747 ?
O5 H5C . 0.8409 ?
O6 H6B . 0.8032 ?
O6 H6C . 0.8211 ?
O7 H7B . 0.8391 ?
O7 H7C . 0.8530 ?
O1 C1 . 1.247(3) ?
O2 C1 . 1.256(3) ?
C1 C2 . 1.519(4) ?
C2 C3 . 1.549(4) ?
C2 H2A . 0.9700 ?
C2 H2B . 0.9700 ?
C3 C3 2_767 1.537(5) ?
C3 C4 . 1.561(4) ?
C3 H3A . 0.9800 ?
C4 O4 . 1.251(4) ?
C4 O3 . 1.259(4) ?
C5 C6 . 1.397(5) ?
C5 H5A . 0.9300 ?
C6 C7 . 1.367(5) ?
C6 H6A . 0.9300 ?
C7 C8 . 1.410(5) ?
C7 H7A . 0.9300 ?
C8 C16 . 1.403(4) ?
C8 C9 . 1.435(4) ?
C9 C10 . 1.346(5) ?
C9 H9A . 0.9300 ?
C10 C11 . 1.433(5) ?
C10 H10A . 0.9300 ?
C11 C15 . 1.411(4) ?
C11 C12 . 1.413(5) ?
C12 C13 . 1.354(5) ?
C12 H12A . 0.9300 ?
C13 C14 . 1.405(5) ?
C13 H13A . 0.9300 ?
C14 H14A . 0.9300 ?
C15 C16 . 1.439(4) ?
O8 H8A . 0.8255 ?
O8 H8B . 0.8567 ?
O9 H9B . 0.7902 ?
O9 H9C . 0.8441 ?
O10 H10B . 0.8251 ?
O10 H10C . 0.8664 ?

loop_
_geom_contact_atom_site_label_1
_geom_contact_atom_site_label_2
_geom_contact_distance
_geom_contact_site_symmetry_1
_geom_contact_site_symmetry_2
_geom_contact_publ_flag
Cg1 Cg1 3.646(2) . 2_676 ?
Cg1 Cg3 3.781(2) . 2_676 ?
Cg2 Cg3 3.642(2) . 2_776 ?

loop_
_geom_hbond_atom_site_label_D
_geom_hbond_atom_site_label_H
_geom_hbond_atom_site_label_A
_geom_hbond_site_symmetry_D
_geom_hbond_site_symmetry_H
_geom_hbond_site_symmetry_A
_geom_hbond_distance_DH
_geom_hbond_distance_HA
_geom_hbond_distance_DA
_geom_hbond_angle_DHA
_geom_hbond_publ_flag
O5 H5B O10 . . 2_666 0.87 1.95 2.826(4) 175 y
O5 H5C O9 . . 1_556 0.84 1.95 2.745(3) 157 y
O6 H6B O2 . . 1_555 0.80 1.91 2.698(3) 165 y
O6 H6C O8 . . 1_555 0.82 1.92 2.741(4) 175 y
O7 H7B O4 . . 1_555 0.84 2.21 3.033(3) 168 y
O7 H7C O4 . . 2_777 0.85 1.87 2.700(3) 163 y
O8 H8A O3 . . 2_667 0.83 1.97 2.798(3) 179 y
O8 H8B O10 . . 2_666 0.86 2.03 2.891(4) 179 y
O9 H9B O2 . . 2_666 0.79 1.93 2.721(3) 177 y
O9 H9C O3 . . 1_554 0.84 2.11 2.867(4) 149 y
O10 H10B O4 . . 2_766 0.82 1.93 2.743(3) 166 y
O10 H10C O9 . . 1_545 0.87 2.06 2.886(3) 159 y
